data_2008861
loop_
_publ_author_name
'Parvez, Masood'
'Ali, Saqib'
'Mazhar, Muhammad'
'Bhatti, M. Hussain '
'Choudhary, M. Aziz '

_publ_section_title
;
 (<i>N</i>-Maleoylmethioninato)trimethyltin(IV)
;
_journal_issue 9
_journal_name_full 'Acta Crystallographica Section C'
_journal_page_first 1429
_journal_page_last 1431
_journal_paper_doi 10.1107/S0108270199007180
_journal_volume 55
_journal_year 1999
_chemical_formula_analytical 'C12 H19 N O4 S Sn'
_chemical_formula_iupac '[Sn (C H3)3 (C9 H10 N O4 S)]'
_chemical_formula_moiety 'C12 H19 N O4 S Sn'
_chemical_formula_structural 'C12 H19 N O4 S Sn'
_chemical_formula_sum 'C12 H19 N O4 S Sn'
_chemical_formula_weight 392.03
_chemical_name_common '(N-Maleoylmethioninate) trimethyl tin'
_chemical_name_systematic
;
(N-Maleoylmethioninate) trimethyl tin
;
_space_group_IT_number 14
_symmetry_cell_setting monoclinic
_symmetry_space_group_name_Hall '-P 2yn'
_symmetry_space_group_name_H-M 'P 1 21/n 1'
_cell_angle_alpha 90.00
_cell_angle_beta 91.51(3)
_cell_angle_gamma 90.00
_cell_formula_units_Z 4
_cell_length_a 6.507(5)
_cell_length_b 9.640(3)
_cell_length_c 26.376(3)
_cell_measurement_reflns_used 25
_cell_measurement_temperature 170.0(10)
_cell_measurement_theta_max 15
_cell_measurement_theta_min 10
_cell_volume 1653.9(14)
_computing_cell_refinement 'MSC/AFC Diffractometer Control Software'
_computing_data_collection
;
MSC/AFC Diffractometer Control Software
(Molecular Structure Corporation, 1988)
;
_computing_data_reduction 'TEXSAN (Molecular Structure Corporation, 1994)'
_computing_molecular_graphics TEXSAN
_computing_publication_material SHELXL97
_computing_structure_refinement 'SHELXL97 (Sheldrick, 1997)'
_computing_structure_solution 'SAPI91 (Fan, 1991)'
_diffrn_ambient_temperature 170.0(10)
_diffrn_measurement_device_type 'Rigaku AFC-6S'
_diffrn_measurement_method \w-2\q
_diffrn_radiation_monochromator graphite
_diffrn_radiation_source 'fine-focus sealed tube'
_diffrn_radiation_type MoK\a
_diffrn_radiation_wavelength 0.71069
_diffrn_reflns_av_R_equivalents 0.027
_diffrn_reflns_av_sigmaI/netI 0.0451
_diffrn_reflns_limit_h_max 8
_diffrn_reflns_limit_h_min 0
_diffrn_reflns_limit_k_max 12
_diffrn_reflns_limit_k_min 0
_diffrn_reflns_limit_l_max 34
_diffrn_reflns_limit_l_min -34
_diffrn_reflns_number 4045
_diffrn_reflns_theta_max 27.57
_diffrn_reflns_theta_min 2.25
_diffrn_standards_decay_% <2
_diffrn_standards_interval_count 200
_diffrn_standards_number 3
_exptl_absorpt_coefficient_mu 1.68
_exptl_absorpt_correction_T_max 0.691
_exptl_absorpt_correction_T_min 0.426
_exptl_absorpt_correction_type 'empirical \y scan (3 reflections; North et al., 1968)'
_exptl_absorpt_process_details ' \y scan (3 reflections)'
_exptl_crystal_colour colorless
_exptl_crystal_density_diffrn 1.574
_exptl_crystal_density_method 'not measured'
_exptl_crystal_description prism
_exptl_crystal_F_000 784
_exptl_crystal_size_max 0.55
_exptl_crystal_size_mid 0.51
_exptl_crystal_size_min 0.22
_refine_diff_density_max 1.43
_refine_diff_density_min -1.00
_refine_ls_extinction_coef 0.0002(2)
_refine_ls_extinction_method SHELXL97
_refine_ls_goodness_of_fit_ref 1.224
_refine_ls_hydrogen_treatment 'H atoms fixed with an overall U~iso~'
_refine_ls_matrix_type full
_refine_ls_number_parameters 173
_refine_ls_number_reflns 3776
_refine_ls_number_restraints 0
_refine_ls_restrained_S_all 1.224
_refine_ls_R_factor_all 0.091
_refine_ls_R_factor_gt 0.059
_refine_ls_shift/su_max <0.001
_refine_ls_shift/su_mean 0.000
_refine_ls_structure_factor_coef Fsqd
_refine_ls_weighting_details 'w = 1/[\s^2^(Fo^2^)+19.82P] where P = (Fo^2^+2Fc^2^)/3'
_refine_ls_weighting_scheme calc
_refine_ls_wR_factor_ref 0.159
_reflns_number_gt 2849
_reflns_number_total 3776
_reflns_threshold_expression I>2\s(I)
_cod_data_source_file bk1466.cif
_cod_data_source_block Saqib10
_cod_depositor_comments
;
The following automatic conversions were performed:

'_refine_ls_weighting_scheme' value 'calc w = 1/[\s^2^(Fo^2^)+19.82P]
where P = (Fo^2^+2Fc^2^)/3' was changed to 'calc'. New tag
'_refine_ls_weighting_details' was created. The value of the new tag
was set to 'w = 1/[\s^2^(Fo^2^)+19.82P] where P = (Fo^2^+2Fc^2^)/3'.

Automatic conversion script
Id: cif_fix_values 3143 2015-03-26 13:38:13Z robertas 
;
_cod_original_sg_symbol_H-M 'P 21/n'
_cod_database_code 2008861

loop_
_symmetry_equiv_pos_as_xyz
'x, y, z'
'-x+1/2, y+1/2, -z+1/2'
'-x, -y, -z'
'x-1/2, -y-1/2, z-1/2'

loop_
_atom_site_label
_atom_site_fract_x
_atom_site_fract_y
_atom_site_fract_z
_atom_site_U_iso_or_equiv
_atom_site_adp_type
_atom_site_calc_flag
_atom_site_refinement_flags
_atom_site_occupancy
_atom_site_disorder_assembly
_atom_site_disorder_group
_atom_site_type_symbol
Sn1 0.67627(9) -0.48241(5) 0.26956(2) 0.03477(19) Uani d . 1 . . Sn
S1 0.7714(7) 0.0787(4) 0.46851(13) 0.0877(11) Uani d . 1 . . S
O1 0.6083(11) -0.3458(6) 0.3314(2) 0.0515(17) Uani d . 1 . . O
O2 0.7307(10) -0.1560(6) 0.2955(2) 0.0434(14) Uani d . 1 . . O
O3 0.1709(14) -0.1622(10) 0.3603(4) 0.106(4) Uani d . 1 . . O
O4 0.6711(12) -0.3415(9) 0.4616(4) 0.082(3) Uani d . 1 . . O
N1 0.4552(11) -0.2161(7) 0.4089(3) 0.0360(15) Uani d . 1 . . N
C1 0.5248(17) -0.6439(9) 0.3084(4) 0.055(3) Uani d . 1 . . C
H1A 0.4500 -0.7006 0.2844 0.087(9) Uiso calc R 1 . . H
H1B 0.4312 -0.6044 0.3320 0.087(9) Uiso calc R 1 . . H
H1C 0.6247 -0.6996 0.3265 0.087(9) Uiso calc R 1 . . H
C2 0.4963(14) -0.3795(9) 0.2124(4) 0.044(2) Uani d . 1 . . C
H2A 0.5842 -0.3242 0.1918 0.087(9) Uiso calc R 1 . . H
H2B 0.3971 -0.3208 0.2280 0.087(9) Uiso calc R 1 . . H
H2C 0.4264 -0.4471 0.1915 0.087(9) Uiso calc R 1 . . H
C3 0.9999(15) -0.4661(10) 0.2815(4) 0.054(2) Uani d . 1 . . C
H3A 1.0363 -0.3707 0.2871 0.087(9) Uiso calc R 1 . . H
H3B 1.0683 -0.5001 0.2522 0.087(9) Uiso calc R 1 . . H
H3C 1.0411 -0.5200 0.3106 0.087(9) Uiso calc R 1 . . H
C4 0.6544(13) -0.2164(8) 0.3312(3) 0.0371(18) Uani d . 1 . . C
C5 0.6102(14) -0.1401(8) 0.3811(3) 0.0378(19) Uani d . 1 . . C
H5 0.7370 -0.1490 0.4017 0.087(9) Uiso calc R 1 . . H
C6 0.5737(17) 0.0121(10) 0.3767(4) 0.053(2) Uani d . 1 . . C
H6A 0.4484 0.0270 0.3567 0.087(9) Uiso calc R 1 . . H
H6B 0.6859 0.0530 0.3584 0.087(9) Uiso calc R 1 . . H
C7 0.5552(19) 0.0865(11) 0.4264(4) 0.064(3) Uani d . 1 . . C
H7A 0.4379 0.0487 0.4436 0.087(9) Uiso calc R 1 . . H
H7B 0.5258 0.1834 0.4193 0.087(9) Uiso calc R 1 . . H
C8 0.945(2) 0.197(2) 0.4385(6) 0.115(6) Uani d . 1 . . C
H8A 0.9993 0.1537 0.4089 0.087(9) Uiso calc R 1 . . H
H8B 1.0553 0.2199 0.4618 0.087(9) Uiso calc R 1 . . H
H8C 0.8719 0.2796 0.4288 0.087(9) Uiso calc R 1 . . H
C9 0.2509(15) -0.2281(10) 0.3939(4) 0.052(2) Uani d . 1 . . C
C10 0.1623(16) -0.3404(10) 0.4247(4) 0.055(3) Uani d . 1 . . C
H10 0.0254 -0.3682 0.4238 0.087(9) Uiso calc R 1 . . H
C11 0.3066(16) -0.3936(10) 0.4532(4) 0.052(2) Uani d . 1 . . C
H11 0.2905 -0.4669 0.4757 0.087(9) Uiso calc R 1 . . H
C12 0.5034(15) -0.3189(10) 0.4442(4) 0.047(2) Uani d . 1 . . C

loop_
_atom_site_aniso_label
_atom_site_aniso_U_11
_atom_site_aniso_U_22
_atom_site_aniso_U_33
_atom_site_aniso_U_12
_atom_site_aniso_U_13
_atom_site_aniso_U_23
Sn1 0.0424(3) 0.0248(3) 0.0375(3) -0.0006(2) 0.0088(2) 0.0008(2)
S1 0.125(3) 0.087(2) 0.0515(18) -0.022(2) 0.0072(19) -0.0090(17)
O1 0.086(5) 0.028(3) 0.042(4) -0.004(3) 0.021(3) -0.002(3)
O2 0.057(4) 0.033(3) 0.040(3) -0.008(3) 0.009(3) 0.004(3)
O3 0.078(6) 0.082(6) 0.155(10) -0.021(5) -0.055(6) 0.068(7)
O4 0.055(5) 0.091(6) 0.098(7) -0.011(4) -0.013(4) 0.062(5)
N1 0.041(4) 0.033(3) 0.034(4) 0.002(3) 0.004(3) 0.000(3)
C1 0.069(7) 0.028(4) 0.070(7) 0.001(4) 0.031(5) 0.002(4)
C2 0.041(5) 0.038(5) 0.054(6) 0.006(4) 0.003(4) 0.000(4)
C3 0.057(6) 0.045(5) 0.061(6) 0.006(5) 0.003(5) -0.001(5)
C4 0.047(5) 0.027(4) 0.037(5) -0.001(3) 0.004(4) 0.001(3)
C5 0.052(5) 0.028(4) 0.034(4) -0.003(3) 0.012(4) 0.004(3)
C6 0.068(6) 0.044(5) 0.048(5) -0.006(5) 0.008(5) -0.001(4)
C7 0.087(8) 0.042(5) 0.065(7) -0.002(5) 0.030(6) -0.007(5)
C8 0.098(12) 0.163(17) 0.085(11) -0.048(12) 0.015(9) -0.021(11)
C9 0.049(6) 0.044(5) 0.063(7) 0.000(4) -0.015(5) 0.012(5)
C10 0.048(6) 0.046(5) 0.071(7) -0.008(4) 0.000(5) 0.013(5)
C11 0.059(6) 0.048(5) 0.050(6) -0.005(5) 0.014(5) 0.015(4)
C12 0.051(6) 0.046(5) 0.042(5) -0.006(4) 0.004(4) 0.012(4)

loop_
_atom_type_symbol
_atom_type_description
_atom_type_scat_dispersion_real
_atom_type_scat_dispersion_imag
_atom_type_scat_source
C C 0.0033 0.0016 'International Tables Vol C Tables 4.2.6.8 and 6.1.1.4'
H H 0.0000 0.0000 'International Tables Vol C Tables 4.2.6.8 and 6.1.1.4'
N N 0.0061 0.0033 'International Tables Vol C Tables 4.2.6.8 and 6.1.1.4'
O O 0.0106 0.0060 'International Tables Vol C Tables 4.2.6.8 and 6.1.1.4'
S S 0.1246 0.1234 'International Tables Vol C Tables 4.2.6.8 and 6.1.1.4'
Sn Sn -0.6537 1.4246 'International Tables Vol C Tables 4.2.6.8 and 6.1.1.4'

loop_
_geom_angle_atom_site_label_1
_geom_angle_atom_site_label_2
_geom_angle_atom_site_label_3
_geom_angle_site_symmetry_3
_geom_angle
_geom_angle_publ_flag
C1 Sn1 C3 . 117.0(4) y
C1 Sn1 C2 . 115.5(4) y
C3 Sn1 C2 . 126.5(4) y
C1 Sn1 O1 . 88.6(3) y
C3 Sn1 O1 . 93.7(3) y
C2 Sn1 O1 . 97.6(3) y
C1 Sn1 O2 2_645 88.0(3) y
C3 Sn1 O2 2_645 83.9(3) y
C2 Sn1 O2 2_645 87.9(3) y
O1 Sn1 O2 2_645 174.4(2) y
C7 S1 C8 . 101.1(7) y
C4 O1 Sn1 . 122.6(5) y
C4 O2 Sn1 2_655 164.6(6) y
C9 N1 C12 . 109.3(8) n
C9 N1 C5 . 124.8(8) n
C12 N1 C5 . 123.2(7) n
O2 C4 O1 . 124.5(8) n
O2 C4 C5 . 121.2(7) n
O1 C4 C5 . 114.2(7) n
N1 C5 C6 . 115.0(7) n
N1 C5 C4 . 109.7(7) n
C6 C5 C4 . 115.8(7) n
C5 C6 C7 . 114.8(8) n
C6 C7 S1 . 116.5(8) n
O3 C9 N1 . 124.3(10) n
O3 C9 C10 . 128.8(10) n
N1 C9 C10 . 106.8(8) n
C11 C10 C9 . 108.8(9) n
C10 C11 C12 . 109.2(9) n
O4 C12 N1 . 125.2(9) n
O4 C12 C11 . 129.0(9) n
N1 C12 C11 . 105.7(8) n

loop_
_geom_bond_atom_site_label_1
_geom_bond_atom_site_label_2
_geom_bond_site_symmetry_2
_geom_bond_distance
_geom_bond_publ_flag
Sn1 C1 . 2.121(9) y
Sn1 C3 . 2.127(10) y
Sn1 C2 . 2.130(9) y
Sn1 O1 . 2.152(6) y
Sn1 O2 2_645 2.484(6) y
S1 C7 . 1.771(13) y
S1 C8 . 1.800(15) y
O1 C4 . 1.283(10) n
O2 C4 . 1.222(10) n
O2 Sn1 2_655 2.484(6) n
O3 C9 . 1.199(12) n
O4 C12 . 1.193(12) n
N1 C9 . 1.382(12) n
N1 C12 . 1.389(11) n
N1 C5 . 1.459(10) n
C4 C5 . 1.542(11) n
C5 C6 . 1.490(12) n
C6 C7 . 1.501(13) n
C9 C10 . 1.480(13) n
C10 C11 . 1.293(14) n
C11 C12 . 1.494(13) n

loop_
_geom_torsion_atom_site_label_1
_geom_torsion_atom_site_label_2
_geom_torsion_atom_site_label_3
_geom_torsion_atom_site_label_4
_geom_torsion_site_symmetry_1
_geom_torsion
_geom_torsion_publ_flag
C1 Sn1 O1 C4 . -176.6(8) n
C3 Sn1 O1 C4 . 66.4(8) n
C2 Sn1 O1 C4 . -61.1(8) n
O2 Sn1 O1 C4 2_645 131(2) n
Sn1 O2 C4 O1 2_655 142.4(19) n
Sn1 O2 C4 C5 2_655 -39(3) n
Sn1 O1 C4 O2 . 3.8(13) n
Sn1 O1 C4 C5 . -174.7(6) n
C9 N1 C5 C6 . 63.6(12) n
C12 N1 C5 C6 . -137.1(9) n
C9 N1 C5 C4 . -69.0(11) n
C12 N1 C5 C4 . 90.3(10) n
O2 C4 C5 N1 . 158.9(8) n
O1 C4 C5 N1 . -22.5(11) n
O2 C4 C5 C6 . 26.7(13) n
O1 C4 C5 C6 . -154.7(9) n
N1 C5 C6 C7 . 57.1(12) n
C4 C5 C6 C7 . -173.3(9) n
C5 C6 C7 S1 . 60.5(11) n
C8 S1 C7 C6 . 74.6(10) n
C12 N1 C9 O3 . -172.5(12) n
C5 N1 C9 O3 . -10.8(17) n
C12 N1 C9 C10 . 4.1(11) n
C5 N1 C9 C10 . 165.8(8) n
O3 C9 C10 C11 . 173.3(14) n
N1 C9 C10 C11 . -3.2(13) n
C9 C10 C11 C12 . 1.0(13) n
C9 N1 C12 O4 . 174.6(11) n
C5 N1 C12 O4 . 12.6(16) n
C9 N1 C12 C11 . -3.5(11) n
C5 N1 C12 C11 . -165.6(8) n
C10 C11 C12 O4 . -176.6(12) n
C10 C11 C12 N1 . 1.5(12) n
